data_1554303
loop_
_publ_author_name
'Yu, Ji-cong'
'Yu, Le-mao'
'Zhao, Xiao-yun'
'Gan, Lu'
'Zhu, Wei-wei'
'Wang, Ze-chen'
'Wang, Rui'
'Jiang, Xianxing'

_publ_section_title
;
 Organocatalytic asymmetric [3 + 2] annulation of 1,4-dithiane-2,5-diol
 with azlactones: access to chiral dihydrothiophen-2(3H)-one derivatives
;
_journal_issue 13
_journal_name_full 'Organic Chemistry Frontiers'
_journal_page_first 2040
_journal_paper_doi 10.1039/C8QO00305J
_journal_volume 5
_journal_year 2018
_chemical_formula_moiety 'C15 H19 N O3 S'
_chemical_formula_sum 'C15 H19 N O3 S'
_chemical_formula_weight 293.37
_space_group_crystal_system monoclinic
_space_group_IT_number 14
_space_group_name_Hall '-P 2ybc'
_space_group_name_H-M_alt 'P 1 21/c 1'
_atom_sites_solution_hydrogens geom
_atom_sites_solution_primary direct
_audit_creation_date 2018-01-09
_audit_creation_method
;
Olex2 1.2
(compiled 2017.08.10 svn.r3458 for OlexSys, GUI svn.r5381)
;
_audit_update_record
;
2018-01-17 deposited with the CCDC.
2018-05-08 downloaded from the CCDC.
;
_cell_angle_alpha 90
_cell_angle_beta 102.1649(17)
_cell_angle_gamma 90
_cell_formula_units_Z 4
_cell_length_a 6.54242(11)
_cell_length_b 22.4359(3)
_cell_length_c 10.03319(17)
_cell_measurement_reflns_used 4455
_cell_measurement_temperature 100
_cell_measurement_theta_max 72.0450
_cell_measurement_theta_min 6.0210
_cell_volume 1439.65(4)
_computing_cell_refinement 'CrysAlisPro 1.171.38.41 (Rigaku OD, 2015)'
_computing_data_collection 'CrysAlisPro 1.171.38.41 (Rigaku OD, 2015)'
_computing_data_reduction 'CrysAlisPro 1.171.38.41 (Rigaku OD, 2015)'
_computing_molecular_graphics 'Olex2 (Dolomanov et al., 2009)'
_computing_publication_material 'Olex2 (Dolomanov et al., 2009)'
_computing_structure_refinement 'ShelXL (Sheldrick, 2015)'
_computing_structure_solution 'XS (Sheldrick, 2008)'
_diffrn_ambient_temperature 100
_diffrn_detector 'CCD plate'
_diffrn_detector_area_resol_mean 8.2417
_diffrn_detector_type Onyx
_diffrn_measured_fraction_theta_full 0.995
_diffrn_measured_fraction_theta_max 0.995
_diffrn_measurement_details
;
List of Runs (angles in degrees, time in seconds):

  # Type    Start    End  Width  t~exp~   \w     \q     \k     \f   Frames
#--------------------------------------------------------------------------
  1  \w     20.00  45.00   1.00    3.00    --   44.52  57.00 -30.00   25
  2  \w     83.00 109.00   1.00    3.00    --   44.52  57.00 -30.00   26
  3  \w    122.00 171.00   1.00    8.00    --  100.00  30.00-150.00   49
  4  \w     68.00 126.00   1.00    8.00    --  100.00  77.00 150.00   58
  5  \w     19.00 107.00   1.00    8.00    --  100.00 -94.00 120.00   88
  6  \w     26.00 119.00   1.00    8.00    --  100.00-125.00  60.00   93
  7  \w    -70.00  23.00   1.00    3.00    --  -44.52  57.00 -90.00   93
  8  \w   -126.00 -85.00   1.00    3.00    --  -44.52 -99.00-180.00   41
  9  \w   -149.00 -74.00   1.00    8.00    --  -90.00-125.00-180.00   75
 10  \w   -163.00 -89.00   1.00    8.00    --  -90.00-125.00 -60.00   74
;
_diffrn_measurement_device 'four-circle diffractometer'
_diffrn_measurement_device_type 'Xcalibur, Onyx, Nova'
_diffrn_measurement_method '\w scans'
_diffrn_orient_matrix_type 'CrysAlisPro convention (1999,Acta A55,543-557)'
_diffrn_orient_matrix_UB_11 -0.0649995000
_diffrn_orient_matrix_UB_12 0.0087418000
_diffrn_orient_matrix_UB_13 -0.1555063000
_diffrn_orient_matrix_UB_21 0.0028521000
_diffrn_orient_matrix_UB_22 0.0681419000
_diffrn_orient_matrix_UB_23 0.0201246000
_diffrn_orient_matrix_UB_31 0.2317183000
_diffrn_orient_matrix_UB_32 0.0015617000
_diffrn_orient_matrix_UB_33 -0.0094666000
_diffrn_radiation_monochromator mirror
_diffrn_radiation_probe x-ray
_diffrn_radiation_type CuK\a
_diffrn_radiation_wavelength 1.54184
_diffrn_reflns_av_R_equivalents 0.0247
_diffrn_reflns_av_unetI/netI 0.0233
_diffrn_reflns_Laue_measured_fraction_full 0.995
_diffrn_reflns_Laue_measured_fraction_max 0.995
_diffrn_reflns_limit_h_max 7
_diffrn_reflns_limit_h_min -7
_diffrn_reflns_limit_k_max 26
_diffrn_reflns_limit_k_min -22
_diffrn_reflns_limit_l_max 9
_diffrn_reflns_limit_l_min -11
_diffrn_reflns_number 6007
_diffrn_reflns_point_group_measured_fraction_full 0.995
_diffrn_reflns_point_group_measured_fraction_max 0.995
_diffrn_reflns_theta_full 67.080
_diffrn_reflns_theta_max 67.080
_diffrn_reflns_theta_min 5.993
_diffrn_source 'micro-focus sealed X-ray tube'
_diffrn_source_type 'Nova (Cu) X-ray Source'
_exptl_absorpt_coefficient_mu 2.060
_exptl_absorpt_correction_T_max 1.00000
_exptl_absorpt_correction_T_min 0.75691
_exptl_absorpt_correction_type multi-scan
_exptl_absorpt_process_details
;
CrysAlisPro 1.171.38.41 (Rigaku Oxford Diffraction, 2015)
Empirical absorption correction using spherical harmonics,
 implemented in SCALE3 ABSPACK scaling algorithm.
;
_exptl_crystal_colour colourless
_exptl_crystal_colour_primary colourless
_exptl_crystal_density_diffrn 1.354
_exptl_crystal_description plate
_exptl_crystal_F_000 624
_exptl_crystal_size_max 0.3
_exptl_crystal_size_mid 0.1
_exptl_crystal_size_min 0.1
_refine_diff_density_max 0.328
_refine_diff_density_min -0.282
_refine_diff_density_rms 0.046
_refine_ls_extinction_method none
_refine_ls_goodness_of_fit_ref 1.057
_refine_ls_hydrogen_treatment constr
_refine_ls_matrix_type full
_refine_ls_number_parameters 184
_refine_ls_number_reflns 2540
_refine_ls_number_restraints 0
_refine_ls_restrained_S_all 1.057
_refine_ls_R_factor_all 0.0359
_refine_ls_R_factor_gt 0.0348
_refine_ls_shift/su_max 0.001
_refine_ls_shift/su_mean 0.000
_refine_ls_structure_factor_coef Fsqd
_refine_ls_weighting_details 'w=1/[\s^2^(Fo^2^)+(0.0560P)^2^+0.4649P] where P=(Fo^2^+2Fc^2^)/3'
_refine_ls_weighting_scheme calc
_refine_ls_wR_factor_gt 0.0929
_refine_ls_wR_factor_ref 0.0940
_reflns_Friedel_coverage 0.000
_reflns_number_gt 2441
_reflns_number_total 2540
_reflns_threshold_expression 'I > 2\s(I)'
_cod_data_source_file c8qo00305j2.cif
_cod_data_source_block yjc_h2_161018
_cod_database_code 1554303
_shelx_shelxl_version_number 2016/6
_shelx_space_group_comment
;
The symmetry employed for this shelxl refinement is uniquely defined
by the following loop, which should always be used as a source of
symmetry information in preference to the above space-group names.
They are only intended as comments.
;
_shelx_estimated_absorpt_t_max 0.820
_shelx_estimated_absorpt_t_min 0.577
_reflns_odcompleteness_completeness 99.43
_reflns_odcompleteness_iscentric 1
_reflns_odcompleteness_theta 66.97
_olex2_refinement_description
;
1. Fixed Uiso
 At 1.2 times of:
  All C(H) groups, All C(H,H) groups, All N(H) groups
 At 1.5 times of:
  All C(H,H,H) groups, All O(H) groups
2.a Ternary CH refined with riding coordinates:
 C9(H9), C16(H16)
2.b Secondary CH2 refined with riding coordinates:
 C7(H7A,H7B), C13(H13A,H13B)
2.c Aromatic/amide H refined with riding coordinates:
 N3(H3), C6(H6), C8(H8), C12(H12), C17(H17), C18(H18)
2.d Idealised Me refined as rotating group:
 C15(H15A,H15B,H15C), C19(H19A,H19B,H19C)
2.e Idealised tetrahedral OH refined as rotating group:
 O1(H1)
;
_olex2_submission_special_instructions 'No special instructions were received'
_oxdiff_exptl_absorpt_empirical_details
;
Empirical correction (ABSPACK) includes:
- Absorption correction using spherical harmonics
- Frame scaling
;
_oxdiff_exptl_absorpt_empirical_full_max 1.558
_oxdiff_exptl_absorpt_empirical_full_min 0.580

loop_
_space_group_symop_operation_xyz
'x, y, z'
'-x, y+1/2, -z+1/2'
'-x, -y, -z'
'x, -y-1/2, z-1/2'

loop_
_atom_site_label
_atom_site_type_symbol
_atom_site_fract_x
_atom_site_fract_y
_atom_site_fract_z
_atom_site_U_iso_or_equiv
_atom_site_adp_type
_atom_site_occupancy
_atom_site_site_symmetry_order
_atom_site_calc_flag
_atom_site_refinement_flags_posn
S1 S 0.25185(5) 0.44151(2) 0.64076(3) 0.02232(14) Uani 1 1 d .
O1 O 0.17806(15) 0.46309(5) 0.94254(10) 0.0224(2) Uani 1 1 d .
H1 H 0.089349 0.439324 0.961786 0.034 Uiso 1 1 calc GR
O2 O 0.10196(15) 0.61651(4) 0.98019(10) 0.0232(2) Uani 1 1 d .
N3 N 0.37567(18) 0.57048(5) 0.91640(12) 0.0196(3) Uani 1 1 d .
H3 H 0.510109 0.562486 0.940321 0.023 Uiso 1 1 calc R
O4 O 0.58597(15) 0.50221(5) 0.75914(10) 0.0267(3) Uani 1 1 d .
C5 C 0.2523(2) 0.54043(6) 0.79748(14) 0.0192(3) Uani 1 1 d .
C6 C 0.3823(2) 0.67237(6) 1.20072(15) 0.0230(3) Uani 1 1 d .
H6 H 0.248984 0.662612 1.218017 0.028 Uiso 1 1 calc R
C7 C 0.1471(2) 0.58557(6) 0.68612(14) 0.0213(3) Uani 1 1 d .
H7A H 0.113607 0.564054 0.598057 0.026 Uiso 1 1 calc R
H7B H 0.012561 0.597992 0.707829 0.026 Uiso 1 1 calc R
C8 C 0.6381(2) 0.66407(6) 1.06101(15) 0.0225(3) Uani 1 1 d .
H8 H 0.680174 0.648804 0.982666 0.027 Uiso 1 1 calc R
C9 C 0.2676(2) 0.64211(7) 0.66510(15) 0.0252(3) Uani 1 1 d .
H9 H 0.294884 0.665276 0.752201 0.030 Uiso 1 1 calc R
C10 C 0.2930(2) 0.60993(6) 0.99124(14) 0.0198(3) Uani 1 1 d .
C11 C 0.4440(2) 0.64876(6) 1.08666(14) 0.0201(3) Uani 1 1 d .
C12 C 0.7704(2) 0.70167(7) 1.14979(16) 0.0278(3) Uani 1 1 d .
H12 H 0.903495 0.711723 1.132519 0.033 Uiso 1 1 calc R
C13 C 0.0155(2) 0.45953(6) 0.70036(15) 0.0224(3) Uani 1 1 d .
H13A H -0.083674 0.481669 0.629376 0.027 Uiso 1 1 calc R
H13B H -0.053639 0.422690 0.722577 0.027 Uiso 1 1 calc R
C14 C 0.3986(2) 0.49822(6) 0.73979(13) 0.0203(3) Uani 1 1 d .
C15 C 0.1278(3) 0.67974(7) 0.55523(17) 0.0321(4) Uani 1 1 d .
H15A H 0.112015 0.659768 0.466779 0.048 Uiso 1 1 calc GR
H15B H 0.191794 0.718984 0.550688 0.048 Uiso 1 1 calc GR
H15C H -0.009817 0.684584 0.577831 0.048 Uiso 1 1 calc GR
C16 C 0.0837(2) 0.49816(6) 0.82828(14) 0.0195(3) Uani 1 1 d .
H16 H -0.037465 0.521172 0.848018 0.023 Uiso 1 1 calc R
C17 C 0.5148(3) 0.71007(7) 1.28908(15) 0.0274(3) Uani 1 1 d .
H17 H 0.472598 0.725895 1.366871 0.033 Uiso 1 1 calc R
C18 C 0.7089(3) 0.72453(7) 1.26343(16) 0.0293(4) Uani 1 1 d .
H18 H 0.799944 0.750192 1.323949 0.035 Uiso 1 1 calc R
C19 C 0.4760(3) 0.63022(8) 0.62586(18) 0.0349(4) Uani 1 1 d .
H19A H 0.570965 0.610636 0.701829 0.052 Uiso 1 1 calc GR
H19B H 0.537356 0.668044 0.605001 0.052 Uiso 1 1 calc GR
H19C H 0.454064 0.604316 0.545448 0.052 Uiso 1 1 calc GR

loop_
_atom_site_aniso_label
_atom_site_aniso_U_11
_atom_site_aniso_U_22
_atom_site_aniso_U_33
_atom_site_aniso_U_23
_atom_site_aniso_U_13
_atom_site_aniso_U_12
S1 0.0213(2) 0.0247(2) 0.0202(2) -0.00510(12) 0.00253(15) 0.00133(13)
O1 0.0208(5) 0.0272(6) 0.0186(5) 0.0022(4) 0.0026(4) -0.0023(4)
O2 0.0183(5) 0.0259(5) 0.0250(5) -0.0027(4) 0.0038(4) -0.0005(4)
N3 0.0163(6) 0.0234(6) 0.0174(6) -0.0028(5) 0.0002(4) -0.0009(5)
O4 0.0177(5) 0.0352(6) 0.0263(6) -0.0041(4) 0.0029(4) 0.0010(4)
C5 0.0170(6) 0.0228(7) 0.0164(7) -0.0024(5) 0.0007(5) 0.0002(5)
C6 0.0259(7) 0.0209(7) 0.0213(7) 0.0009(5) 0.0028(6) 0.0012(6)
C7 0.0208(7) 0.0236(7) 0.0181(7) -0.0016(5) 0.0007(5) 0.0016(6)
C8 0.0238(7) 0.0207(7) 0.0219(7) 0.0015(5) 0.0024(6) 0.0004(6)
C9 0.0301(8) 0.0249(8) 0.0194(7) -0.0012(6) 0.0027(6) -0.0021(6)
C10 0.0220(7) 0.0208(7) 0.0161(7) 0.0021(5) 0.0030(5) -0.0003(5)
C11 0.0218(7) 0.0184(7) 0.0185(7) 0.0021(5) 0.0006(5) 0.0010(5)
C12 0.0230(7) 0.0221(8) 0.0356(9) 0.0030(6) 0.0001(6) -0.0021(6)
C13 0.0208(7) 0.0249(8) 0.0211(7) -0.0024(6) 0.0033(6) -0.0015(6)
C14 0.0204(7) 0.0249(7) 0.0148(7) 0.0003(5) 0.0017(5) 0.0008(5)
C15 0.0414(9) 0.0241(8) 0.0285(8) 0.0017(6) 0.0021(7) 0.0020(7)
C16 0.0173(7) 0.0229(7) 0.0171(7) -0.0008(5) 0.0009(5) -0.0006(5)
C17 0.0365(9) 0.0220(7) 0.0210(7) -0.0019(6) -0.0001(6) 0.0039(6)
C18 0.0323(8) 0.0208(7) 0.0290(8) -0.0014(6) -0.0068(7) -0.0022(6)
C19 0.0330(9) 0.0353(9) 0.0378(9) 0.0075(7) 0.0107(7) -0.0034(7)

loop_
_atom_type_symbol
_atom_type_description
_atom_type_scat_dispersion_real
_atom_type_scat_dispersion_imag
_atom_type_scat_source
C C 0.0181 0.0091 'International Tables Vol C Tables 4.2.6.8 and 6.1.1.4'
H H 0.0000 0.0000 'International Tables Vol C Tables 4.2.6.8 and 6.1.1.4'
N N 0.0311 0.0180 'International Tables Vol C Tables 4.2.6.8 and 6.1.1.4'
O O 0.0492 0.0322 'International Tables Vol C Tables 4.2.6.8 and 6.1.1.4'
S S 0.3331 0.5567 'International Tables Vol C Tables 4.2.6.8 and 6.1.1.4'

loop_
_geom_angle_atom_site_label_1
_geom_angle_atom_site_label_2
_geom_angle_atom_site_label_3
_geom_angle
C14 S1 C13 93.09(6)
C16 O1 H1 109.5
C5 N3 H3 118.6
C10 N3 H3 118.6
C10 N3 C5 122.86(12)
N3 C5 C7 111.81(11)
N3 C5 C14 108.11(11)
N3 C5 C16 114.74(11)
C14 C5 C7 110.21(11)
C16 C5 C7 108.56(11)
C16 C5 C14 103.01(11)
C11 C6 H6 119.8
C17 C6 H6 119.8
C17 C6 C11 120.34(14)
C5 C7 H7A 107.7
C5 C7 H7B 107.7
H7A C7 H7B 107.1
C9 C7 C5 118.35(12)
C9 C7 H7A 107.7
C9 C7 H7B 107.7
C11 C8 H8 119.9
C12 C8 H8 119.9
C12 C8 C11 120.10(14)
C7 C9 H9 108.2
C15 C9 C7 108.04(12)
C15 C9 H9 108.2
C19 C9 C7 113.97(13)
C19 C9 H9 108.2
C19 C9 C15 110.04(13)
O2 C10 N3 123.00(13)
O2 C10 C11 120.23(12)
N3 C10 C11 116.72(12)
C6 C11 C10 118.57(12)
C8 C11 C6 119.40(13)
C8 C11 C10 121.96(12)
C8 C12 H12 119.9
C18 C12 C8 120.18(14)
C18 C12 H12 119.9
S1 C13 H13A 110.4
S1 C13 H13B 110.4
H13A C13 H13B 108.6
C16 C13 S1 106.46(10)
C16 C13 H13A 110.4
C16 C13 H13B 110.4
O4 C14 S1 123.93(11)
O4 C14 C5 125.80(13)
C5 C14 S1 110.26(9)
C9 C15 H15A 109.5
C9 C15 H15B 109.5
C9 C15 H15C 109.5
H15A C15 H15B 109.5
H15A C15 H15C 109.5
H15B C15 H15C 109.5
O1 C16 C5 107.23(11)
O1 C16 C13 111.25(11)
O1 C16 H16 110.7
C5 C16 C13 105.96(11)
C5 C16 H16 110.7
C13 C16 H16 110.7
C6 C17 H17 120.1
C18 C17 C6 119.81(14)
C18 C17 H17 120.1
C12 C18 C17 120.17(14)
C12 C18 H18 119.9
C17 C18 H18 119.9
C9 C19 H19A 109.5
C9 C19 H19B 109.5
C9 C19 H19C 109.5
H19A C19 H19B 109.5
H19A C19 H19C 109.5
H19B C19 H19C 109.5

loop_
_geom_bond_atom_site_label_1
_geom_bond_atom_site_label_2
_geom_bond_distance
S1 C13 1.8171(15)
S1 C14 1.7680(14)
O1 H1 0.8400
O1 C16 1.4200(16)
O2 C10 1.2398(17)
N3 H3 0.8800
N3 C5 1.4573(17)
N3 C10 1.3458(18)
O4 C14 1.2035(17)
C5 C7 1.5569(19)
C5 C14 1.5431(19)
C5 C16 1.5349(19)
C6 H6 0.9500
C6 C11 1.396(2)
C6 C17 1.389(2)
C7 H7A 0.9900
C7 H7B 0.9900
C7 C9 1.531(2)
C8 H8 0.9500
C8 C11 1.391(2)
C8 C12 1.389(2)
C9 H9 1.0000
C9 C15 1.529(2)
C9 C19 1.521(2)
C10 C11 1.5009(19)
C12 H12 0.9500
C12 C18 1.385(2)
C13 H13A 0.9900
C13 H13B 0.9900
C13 C16 1.5350(19)
C15 H15A 0.9800
C15 H15B 0.9800
C15 H15C 0.9800
C16 H16 1.0000
C17 H17 0.9500
C17 C18 1.386(2)
C18 H18 0.9500
C19 H19A 0.9800
C19 H19B 0.9800
C19 H19C 0.9800

loop_
_geom_torsion_atom_site_label_1
_geom_torsion_atom_site_label_2
_geom_torsion_atom_site_label_3
_geom_torsion_atom_site_label_4
_geom_torsion
S1 C13 C16 O1 -76.03(12)
S1 C13 C16 C5 40.20(13)
O2 C10 C11 C6 27.57(19)
O2 C10 C11 C8 -149.22(14)
N3 C5 C7 C9 36.21(16)
N3 C5 C14 S1 158.02(9)
N3 C5 C14 O4 -21.36(19)
N3 C5 C16 O1 -46.22(15)
N3 C5 C16 C13 -165.13(11)
N3 C10 C11 C6 -155.16(13)
N3 C10 C11 C8 28.06(19)
C5 N3 C10 O2 12.6(2)
C5 N3 C10 C11 -164.59(12)
C5 C7 C9 C15 -177.73(12)
C5 C7 C9 C19 59.64(17)
C6 C17 C18 C12 0.2(2)
C7 C5 C14 S1 -79.50(12)
C7 C5 C14 O4 101.12(16)
C7 C5 C16 O1 -172.12(10)
C7 C5 C16 C13 68.97(13)
C8 C12 C18 C17 -0.1(2)
C10 N3 C5 C7 59.31(17)
C10 N3 C5 C14 -179.19(12)
C10 N3 C5 C16 -64.89(17)
C11 C6 C17 C18 0.3(2)
C11 C8 C12 C18 -0.6(2)
C12 C8 C11 C6 1.2(2)
C12 C8 C11 C10 177.95(13)
C13 S1 C14 O4 167.52(13)
C13 S1 C14 C5 -11.89(10)
C14 S1 C13 C16 -16.29(10)
C14 C5 C7 C9 -84.07(15)
C14 C5 C16 O1 71.03(12)
C14 C5 C16 C13 -47.88(13)
C16 C5 C7 C9 163.80(12)
C16 C5 C14 S1 36.18(12)
C16 C5 C14 O4 -143.20(14)
C17 C6 C11 C8 -1.0(2)
C17 C6 C11 C10 -177.90(13)
